data_4114585
loop_
_publ_author_name
'Ikuko Katsuki'
'Yuri Motoda'
'Yukinari Sunatsuki'
'Naohide Matsumoto'
'Toshio Nakashima'
'Masaaki Kojima'

_publ_contact_author_address
;
Department of Chemistry, Faculty of Science, Kumamoto University, 
Kurokami 2-39-1, Kumamoto 860-8555, Japan
;
_publ_contact_author_email ' naohide@aster.sci.kumamoto-u.ac.jp'
_publ_contact_author_fax ' +81-96-342-3390'
_publ_contact_author_name 'Naohide Matsumoto'
_publ_contact_author_phone ' +81-96-342-3390'
_publ_section_title
;
 Spontaneous Resolution Induced by Self-Organization of Chiral
 Self-Complementary Cobalt(III) Complexes with Achiral Tripod-Type Ligands
 Containing Three Imidazole Groups
;
_journal_name_full 'Journal of the American Chemical Society'
_journal_page_first 629
_journal_page_last 640
_journal_paper_doi 10.1021/ja0123960
_journal_volume 124
_journal_year 2002
_chemical_formula_sum 'C21 H28.5 Cl1.5 Co N10 O6'
_chemical_formula_weight 629.13
_space_group_IT_number 148
_symmetry_cell_setting trigonal
_symmetry_Int_Tables_number 148
_symmetry_space_group_name_Hall '-R 3'
_symmetry_space_group_name_H-M 'R -3 :H'
_cell_angle_alpha 90
_cell_angle_beta 90
_cell_angle_gamma 120
_cell_formula_units_Z 12
_cell_length_a 15.285(1)
_cell_length_b 15.2855
_cell_length_c 39.656(2)
_cell_measurement_reflns_used 25
_cell_measurement_temperature 293.2
_cell_measurement_theta_max 19.2
_cell_measurement_theta_min 18.0
_cell_volume 8023.9(7)
_computing_cell_refinement 'MSC/AFC Diffractometer Control'
_computing_data_collection 'MSC/AFC Diffractometer Control'
_computing_data_reduction 'teXsan for Windows (MSC, 1997)'
_computing_publication_material 'teXsan for Windows (MSC, 1997)'
_computing_structure_refinement 'teXsan for Windows (MSC, 1997)'
_computing_structure_solution 'SIR92 (Altomare, et. al. 1993)'
_diffrn_ambient_temperature 293.2
_diffrn_measurement_device AFC7R
_diffrn_measurement_method \w-2\q
_diffrn_orient_matrix_UB_11 0.06619
_diffrn_orient_matrix_UB_12 0.01339
_diffrn_orient_matrix_UB_13 -0.00948
_diffrn_orient_matrix_UB_21 0.02527
_diffrn_orient_matrix_UB_22 0.07427
_diffrn_orient_matrix_UB_23 0.00063
_diffrn_orient_matrix_UB_31 0.02620
_diffrn_orient_matrix_UB_32 0.00342
_diffrn_orient_matrix_UB_33 0.02336
_diffrn_radiation_detector 'scintillation counter'
_diffrn_radiation_monochromator graphite
_diffrn_radiation_source 'X-ray tube'
_diffrn_radiation_type 'Mo K\a'
_diffrn_radiation_wavelength 0.7107
_diffrn_reflns_av_R_equivalents 0.03343
_diffrn_reflns_av_sigmaI/netI 0.057
_diffrn_reflns_limit_h_max 17
_diffrn_reflns_limit_h_min 0
_diffrn_reflns_limit_k_max 17
_diffrn_reflns_limit_k_min -19
_diffrn_reflns_limit_l_max 51
_diffrn_reflns_limit_l_min -51
_diffrn_reflns_number 4392
_diffrn_reflns_reduction_process 'Lp corrections applied'
_diffrn_reflns_theta_max 27.49
_diffrn_reflns_theta_min 1.54
_diffrn_standards_decay_% 1.58
_diffrn_standards_interval_count 150
_diffrn_standards_number 3
_exptl_absorpt_coefficient_mu 0.849
_exptl_absorpt_correction_T_max 0.999
_exptl_absorpt_correction_T_min 0.949
_exptl_absorpt_correction_type '\y scans (North,Phillips & Matthews, 1968)'
_exptl_crystal_colour 'dark red'
_exptl_crystal_density_diffrn 1.562
_exptl_crystal_description prismatic
_exptl_crystal_F_000 3900.00
_exptl_crystal_size_max 0.30
_exptl_crystal_size_mid 0.30
_exptl_crystal_size_min 0.20
_refine_diff_density_max 0.41
_refine_diff_density_min -0.47
_refine_ls_extinction_coef 0.000000051(2)
_refine_ls_extinction_expression 'equ(3) Acta Cryst.(1968) A24, p213.'
_refine_ls_extinction_method 'Zachariasen (1967)'
_refine_ls_goodness_of_fit_all 1.951
_refine_ls_goodness_of_fit_ref 1.950
_refine_ls_hydrogen_treatment refall
_refine_ls_matrix_type full
_refine_ls_number_constraints 0
_refine_ls_number_parameters 315
_refine_ls_number_reflns 3099
_refine_ls_number_restraints 0
_refine_ls_R_factor_all 0.0411
_refine_ls_R_factor_gt 0.0410
_refine_ls_shift/su_max 0.3000
_refine_ls_shift/su_mean 0.0154
_refine_ls_structure_factor_coef F
_refine_ls_weighting_details 'w = 1/[\s^2^(Fo) + 0.00001|Fo|^2^]'
_refine_ls_weighting_scheme sigma
_refine_ls_wR_factor_all 0.0320
_refine_ls_wR_factor_ref 0.0320
_reflns_number_gt 3099
_reflns_number_total 4107
_reflns_threshold_expression I>2.00\s(I)
_cod_data_source_file ja0123960_7.cif
_cod_data_source_block '_comehalfdeprotoClO_______'
_cod_original_cell_volume 8024.1(5)
_cod_original_sg_symbol_H-M 'R -3 '
_cod_original_formula_sum 'C21 H28.50 Cl1.50 Co N10 O6 '
_cod_database_code 4114585

loop_
_symmetry_equiv_pos_as_xyz
'   +x,   +y,   +z'
2/3+x,1/3+y,1/3+z
1/3+x,2/3+y,2/3+z
'   -y,   +x-y,   +z'
2/3-y,1/3+x-y,1/3+z
1/3-y,2/3+x-y,2/3+z
'   -x+y,   -x,   +z'
2/3-x+y,1/3-x,1/3+z
1/3-x+y,2/3-x,2/3+z
'   -x,   -y,   -z'
2/3-x,1/3-y,1/3-z
1/3-x,2/3-y,2/3-z
'   +y,   -x+y,   -z'
2/3+y,1/3-x+y,1/3-z
1/3+y,2/3-x+y,2/3-z
'   +x-y,   +x,   -z'
2/3+x-y,1/3+x,1/3-z
1/3+x-y,2/3+x,2/3-z

loop_
_atom_site_label
_atom_site_fract_x
_atom_site_fract_y
_atom_site_fract_z
_atom_site_U_iso_or_equiv
_atom_site_occupancy
_atom_site_refinement_flags
_atom_site_adp_type
_atom_site_calc_flag
Co(1) 0.3333 0.6667 0.04167(1) 0.02439(6) 0.333 S Uani d
Co(2) 1.0000 1.0000 0.13256(1) 0.02597(6) 0.333 S Uani d
Cl(1) 0.67354(4) 0.69174(5) -0.04240(2) 0.0491(2) 1.000 . Uani d
O(1) 0.6584(1) 0.7741(1) -0.05115(4) 0.0659(6) 1.000 . Uani d
O(2) 0.7402(2) 0.6859(2) -0.06556(6) 0.1069(9) 1.000 . Uani d
O(3) 0.7177(2) 0.7100(2) -0.00984(5) 0.1022(9) 1.000 . Uani d
O(4) 0.5808(1) 0.6001(1) -0.04205(6) 0.0992(8) 1.000 . Uani d
N(1) 0.3333 0.6667 -0.04835(7) 0.0349(5) 0.333 S Uani d
N(2) 0.4552(1) 0.7474(1) 0.01519(4) 0.0277(4) 1.000 . Uani d
N(3) 0.4211(1) 0.6328(1) 0.06702(4) 0.0290(5) 1.000 . Uani d
N(4) 0.5127(2) 0.5847(2) 0.09498(5) 0.0448(6) 1.000 . Uani d
N(5) 1.0000 1.0000 0.04502(8) 0.0413(5) 0.333 S Uani d
N(6) 0.9537(1) 1.0777(1) 0.10631(4) 0.0310(5) 1.000 . Uani d
N(7) 0.8776(1) 0.9613(1) 0.15829(4) 0.0307(5) 1.000 . Uani d
N(8) 0.7387(1) 0.9121(1) 0.18933(4) 0.0472(6) 1.000 . Uani d
C(1) 0.4328(2) 0.7530(2) -0.04673(5) 0.0371(6) 1.000 . Uani d
C(2) 0.4651(2) 0.8123(2) -0.01366(5) 0.0335(6) 1.000 . Uani d
C(3) 0.5317(2) 0.7424(2) 0.02509(5) 0.0344(6) 1.000 . Uani d
C(4) 0.5166(1) 0.6773(1) 0.05299(5) 0.0331(6) 1.000 . Uani d
C(5) 0.5724(2) 0.6467(2) 0.07035(6) 0.0451(7) 1.000 . Uani d
C(6) 0.4213(2) 0.5769(1) 0.09264(5) 0.0343(6) 1.000 . Uani d
C(7) 0.3381(2) 0.5146(2) 0.11625(7) 0.0535(9) 1.000 . Uani d
C(8) 0.9819(2) 1.0833(2) 0.04405(5) 0.0440(7) 1.000 . Uani d
C(9) 1.0053(2) 1.1433(2) 0.07723(5) 0.0387(7) 1.000 . Uani d
C(10) 0.8713(2) 1.0709(2) 0.11746(5) 0.0367(6) 1.000 . Uani d
C(11) 0.8256(2) 1.0071(2) 0.14564(5) 0.0371(6) 1.000 . Uani d
C(12) 0.7413(2) 0.9761(2) 0.16518(6) 0.0516(8) 1.000 . Uani d
C(13) 0.8224(2) 0.9049(2) 0.18439(5) 0.0362(6) 1.000 . Uani d
C(14) 0.8474(2) 0.8421(2) 0.20651(6) 0.0486(8) 1.000 . Uani d
H(1) 0.527(2) 0.560(2) 0.1087(6) 0.056(8) 1.000 . Uiso d
H(2) 0.480(2) 0.732(1) -0.0502(5) 0.043(6) 1.000 . Uiso d
H(3) 0.441(1) 0.802(1) -0.0644(5) 0.038(6) 1.000 . Uiso d
H(4) 0.426(1) 0.841(1) -0.0092(4) 0.023(5) 1.000 . Uiso d
H(5) 0.531(1) 0.859(1) -0.0148(4) 0.035(6) 1.000 . Uiso d
H(6) 0.593(1) 0.779(1) 0.0143(4) 0.036(6) 1.000 . Uiso d
H(7) 0.632(2) 0.659(2) 0.0668(5) 0.041(6) 1.000 . Uiso d
H(8) 0.356(2) 0.493(2) 0.1327(7) 0.09(1) 1.000 . Uiso d
H(9) 0.311(2) 0.552(2) 0.1233(7) 0.10(1) 1.000 . Uiso d
H(10) 0.287(2) 0.465(2) 0.1059(7) 0.09(1) 1.000 . Uiso d
H(11) 1.024(1) 1.133(1) 0.0272(5) 0.037(6) 1.000 . Uiso d
H(12) 0.907(2) 1.055(2) 0.0385(6) 0.075(8) 1.000 . Uiso d
H(13) 0.983(1) 1.192(1) 0.0745(5) 0.042(6) 1.000 . Uiso d
H(14) 1.079(1) 1.183(1) 0.0822(5) 0.037(6) 1.000 . Uiso d
H(15) 0.841(2) 1.109(2) 0.1067(5) 0.050(6) 1.000 . Uiso d
H(16) 0.696(2) 0.994(2) 0.1637(5) 0.053(7) 1.000 . Uiso d
H(17) 0.795(2) 0.806(2) 0.2245(6) 0.077(8) 1.000 . Uiso d
H(18) 0.851(2) 0.790(2) 0.1946(6) 0.068(8) 1.000 . Uiso d
H(19) 0.910(2) 0.879(2) 0.2173(6) 0.073(9) 1.000 . Uiso d

loop_
_atom_site_aniso_label
_atom_site_aniso_U_11
_atom_site_aniso_U_22
_atom_site_aniso_U_33
_atom_site_aniso_U_12
_atom_site_aniso_U_13
_atom_site_aniso_U_23
Co(1) 0.0259(2) 0.0259 0.0215(2) 0.0129 0.0000 0.0000
Co(2) 0.0290(2) 0.0290 0.0199(2) 0.0145 0.0000 0.0000
Cl(1) 0.0421(3) 0.0479(4) 0.0560(4) 0.0216(3) 0.0090(3) 0.0036(3)
O(1) 0.062(1) 0.071(1) 0.078(1) 0.044(1) 0.016(1) 0.022(1)
O(2) 0.113(2) 0.102(2) 0.129(2) 0.071(2) 0.074(2) 0.029(1)
O(3) 0.138(2) 0.091(2) 0.089(2) 0.066(2) -0.051(1) -0.014(1)
O(4) 0.055(1) 0.059(1) 0.148(2) 0.001(1) 0.008(1) 0.001(1)
N(1) 0.034(1) 0.0339 0.037(2) 0.0170 0.0000 0.0000
N(2) 0.0281(9) 0.0276(9) 0.0264(8) 0.0131(8) 0.0007(7) 0.0011(7)
N(3) 0.0316(9) 0.0317(9) 0.0254(8) 0.0173(8) -0.0020(7) -0.0000(7)
N(4) 0.047(1) 0.047(1) 0.045(1) 0.028(1) -0.010(1) 0.007(1)
N(5) 0.042(1) 0.0424 0.039(2) 0.0212 0.0000 0.0000
N(6) 0.038(1) 0.034(1) 0.0227(8) 0.0194(8) 0.0028(7) 0.0039(7)
N(7) 0.0294(9) 0.038(1) 0.0242(8) 0.0161(8) 0.0041(7) 0.0037(7)
N(8) 0.035(1) 0.062(1) 0.039(1) 0.020(1) 0.0132(8) 0.0115(9)
C(1) 0.041(1) 0.041(1) 0.028(1) 0.019(1) 0.0033(9) 0.0075(9)
C(2) 0.031(1) 0.032(1) 0.032(1) 0.012(1) 0.0040(9) 0.0081(9)
C(3) 0.029(1) 0.037(1) 0.034(1) 0.013(1) 0.0027(9) -0.0011(9)
C(4) 0.029(1) 0.033(1) 0.037(1) 0.016(1) -0.0031(9) -0.0002(9)
C(5) 0.035(1) 0.051(2) 0.052(1) 0.023(1) -0.008(1) 0.001(1)
C(6) 0.041(1) 0.033(1) 0.031(1) 0.020(1) -0.0032(9) 0.0006(9)
C(7) 0.060(2) 0.058(2) 0.043(2) 0.030(2) 0.001(1) 0.019(1)
C(8) 0.056(2) 0.050(1) 0.030(1) 0.029(1) 0.005(1) 0.010(1)
C(9) 0.047(1) 0.037(1) 0.034(1) 0.022(1) 0.008(1) 0.011(1)
C(10) 0.041(1) 0.047(1) 0.031(1) 0.028(1) -0.0007(9) 0.002(1)
C(11) 0.036(1) 0.050(1) 0.030(1) 0.025(1) 0.0039(9) 0.005(1)
C(12) 0.038(1) 0.074(2) 0.049(1) 0.033(1) 0.009(1) 0.009(1)
C(13) 0.035(1) 0.040(1) 0.026(1) 0.013(1) 0.0056(9) 0.0025(9)
C(14) 0.059(2) 0.051(2) 0.035(1) 0.026(1) 0.011(1) 0.013(1)

loop_
_atom_type_symbol
_atom_type_oxidation_number
_atom_type_number_in_cell
_atom_type_scat_dispersion_real
_atom_type_scat_dispersion_imag
_atom_type_scat_source
Co 0 12 0.299 0.973
;
International Tables for Crystallography(1992, Vol. C, 
Tables 4.2.6.8 and 6.1.1.1)
;
N 0 120 0.004 0.003 'International Tables for Crystallography(1992, Vol. C, Table 6.1.1.2)'
C 0 252 0.002 0.002 'International Tables for Crystallography(1992, Vol. C, Table 6.1.1.2)'
H 0 342 0.000 0.000 'International Tables for Crystallography(1992, Vol. C, Table 6.1.1.2)'
Cl 0 18 0.132 0.159
;
International Tables for Crystallography(1992, Vol. C, 
Tables 4.2.6.8 and 6.1.1.1)
;
O 0 72 0.008 0.006 'International Tables for Crystallography(1992, Vol. C, Table 6.1.1.2)'

loop_
_geom_angle_atom_site_label_1
_geom_angle_atom_site_label_2
_geom_angle_atom_site_label_3
_geom_angle
_geom_angle_site_symmetry_1
_geom_angle_site_symmetry_2
_geom_angle_site_symmetry_3
_geom_angle_publ_flag
N(2) Co(1) N(2) 93.69(9) . . . ?
N(2) Co(1) N(2) 93.69(9) . . . ?
N(2) Co(1) N(3) 83.05(9) . . . ?
N(2) Co(1) N(3) 176.54(9) . . . ?
N(2) Co(1) N(3) 87.69(9) . . . ?
N(2) Co(1) N(2) 93.69(9) 3_565 3_565 3_565 ?
N(2) Co(1) N(3) 87.69(9) 3_565 3_565 3_565 ?
N(2) Co(1) N(3) 83.05(9) 3_565 3_565 3_565 ?
N(2) Co(1) N(3) 176.54(9) 3_565 3_565 3_565 ?
N(2) Co(1) N(3) 176.54(9) 2_665 2_665 2_665 ?
N(2) Co(1) N(3) 87.69(9) 2_665 2_665 2_665 ?
N(2) Co(1) N(3) 83.05(9) 2_665 2_665 2_665 ?
N(3) Co(1) N(3) 95.63(8) . . . ?
N(3) Co(1) N(3) 95.63(8) . . . ?
N(3) Co(1) N(3) 95.63(8) 3_565 3_565 3_565 ?
N(6) Co(2) N(6) 94.38(9) . . . ?
N(6) Co(2) N(6) 94.38(9) . . . ?
N(6) Co(2) N(7) 83.05(9) . . . ?
N(6) Co(2) N(7) 87.64(9) . . . ?
N(6) Co(2) N(7) 176.85(9) . . . ?
N(6) Co(2) N(6) 94.38(9) 3_675 3_675 3_675 ?
N(6) Co(2) N(7) 176.85(9) 3_675 3_675 3_675 ?
N(6) Co(2) N(7) 83.05(9) 3_675 3_675 3_675 ?
N(6) Co(2) N(7) 87.64(9) 3_675 3_675 3_675 ?
N(6) Co(2) N(7) 87.64(9) 2_765 2_765 2_765 ?
N(6) Co(2) N(7) 176.85(9) 2_765 2_765 2_765 ?
N(6) Co(2) N(7) 83.05(9) 2_765 2_765 2_765 ?
N(7) Co(2) N(7) 95.01(9) . . . ?
N(7) Co(2) N(7) 95.01(9) . . . ?
N(7) Co(2) N(7) 95.01(9) 3_675 3_675 3_675 ?
O(1) Cl(1) O(2) 109.7(2) . . . ?
O(1) Cl(1) O(3) 108.5(2) . . . ?
O(1) Cl(1) O(4) 110.6(2) . . . ?
O(2) Cl(1) O(3) 108.5(2) . . . ?
O(2) Cl(1) O(4) 110.1(2) . . . ?
O(3) Cl(1) O(4) 109.3(2) . . . ?
C(1) N(1) C(1) 119.80(3) . . . ?
C(1) N(1) C(1) 119.80(3) . . . ?
C(1) N(1) C(1) 119.80(3) 3_565 3_565 3_565 ?
Co(1) N(2) C(2) 126.2(2) . . . ?
Co(1) N(2) C(3) 114.3(2) . . . ?
C(2) N(2) C(3) 119.5(2) . . . ?
Co(1) N(3) C(4) 111.1(2) . . . ?
Co(1) N(3) C(6) 142.3(2) . . . ?
C(4) N(3) C(6) 106.4(2) . . . ?
C(5) N(4) C(6) 108.7(3) . . . ?
C(5) N(4) H(1) 128(3) . . . no
C(6) N(4) H(1) 124(3) . . . no
C(8) N(5) C(8) 119.93(2) . . . ?
C(8) N(5) C(8) 119.93(2) . . . ?
C(8) N(5) C(8) 119.93(2) 3_675 3_675 3_675 ?
Co(2) N(6) C(9) 126.6(2) . . . ?
Co(2) N(6) C(10) 113.8(2) . . . ?
C(9) N(6) C(10) 119.6(2) . . . ?
Co(2) N(7) C(11) 111.3(2) . . . ?
Co(2) N(7) C(13) 143.2(2) . . . ?
C(11) N(7) C(13) 105.5(2) . . . ?
C(12) N(8) C(13) 105.6(2) . . . ?
N(1) C(1) C(2) 117.7(3) . . . ?
N(1) C(1) H(2) 109(2) . . . no
N(1) C(1) H(3) 110(2) . . . no
C(2) C(1) H(2) 105(2) . . . no
C(2) C(1) H(3) 106(2) . . . no
H(2) C(1) H(3) 109(2) . . . no
N(2) C(2) C(1) 112.0(2) . . . ?
N(2) C(2) H(4) 107(2) . . . no
N(2) C(2) H(5) 106(2) . . . no
C(1) C(2) H(4) 111(2) . . . no
C(1) C(2) H(5) 109(2) . . . no
H(4) C(2) H(5) 111(2) . . . no
N(2) C(3) C(4) 116.6(3) . . . ?
N(2) C(3) H(6) 121(2) . . . no
C(4) C(3) H(6) 123(2) . . . no
N(3) C(4) C(3) 114.7(2) . . . ?
N(3) C(4) C(5) 108.6(3) . . . ?
C(3) C(4) C(5) 136.7(3) . . . ?
N(4) C(5) C(4) 106.8(3) . . . ?
N(4) C(5) H(7) 124(2) . . . no
C(4) C(5) H(7) 129(2) . . . no
N(3) C(6) N(4) 109.4(3) . . . ?
N(3) C(6) C(7) 128.3(3) . . . ?
N(4) C(6) C(7) 122.3(3) . . . ?
C(6) C(7) H(8) 114(3) . . . no
C(6) C(7) H(9) 108(3) . . . no
C(6) C(7) H(10) 112(3) . . . no
H(8) C(7) H(9) 110(4) . . . no
H(8) C(7) H(10) 110(4) . . . no
H(9) C(7) H(10) 102(4) . . . no
N(5) C(8) C(9) 114.6(3) . . . ?
N(5) C(8) H(11) 111(2) . . . no
N(5) C(8) H(12) 108(2) . . . no
C(9) C(8) H(11) 105(2) . . . no
C(9) C(8) H(12) 108(2) . . . no
H(11) C(8) H(12) 110(2) . . . no
N(6) C(9) C(8) 112.2(3) . . . ?
N(6) C(9) H(13) 110(2) . . . no
N(6) C(9) H(14) 109(2) . . . no
C(8) C(9) H(13) 107(2) . . . no
C(8) C(9) H(14) 113(2) . . . no
H(13) C(9) H(14) 106(2) . . . no
N(6) C(10) C(11) 116.9(3) . . . ?
N(6) C(10) H(15) 121(2) . . . no
C(11) C(10) H(15) 122(2) . . . no
N(7) C(11) C(10) 115.0(2) . . . ?
N(7) C(11) C(12) 107.4(3) . . . ?
C(10) C(11) C(12) 137.6(3) . . . ?
N(8) C(12) C(11) 109.3(3) . . . ?
N(8) C(12) H(16) 122(2) . . . no
C(11) C(12) H(16) 128(2) . . . no
N(7) C(13) N(8) 112.1(3) . . . ?
N(7) C(13) C(14) 126.1(3) . . . ?
N(8) C(13) C(14) 121.8(3) . . . ?
C(13) C(14) H(17) 112(2) . . . no
C(13) C(14) H(18) 113(2) . . . no
C(13) C(14) H(19) 113(2) . . . no
H(17) C(14) H(18) 105(3) . . . no
H(17) C(14) H(19) 107(3) . . . no
H(18) C(14) H(19) 106(3) . . . no

loop_
_geom_bond_atom_site_label_1
_geom_bond_atom_site_label_2
_geom_bond_distance
_geom_bond_publ_flag
Co(1) N(2) 1.948(2) ?
Co(1) N(2) 1.948(2) ?
Co(1) N(2) 1.948(2) ?
Co(1) N(3) 1.942(2) ?
Co(1) N(3) 1.942(2) ?
Co(1) N(3) 1.942(2) ?
Co(2) N(6) 1.959(2) ?
Co(2) N(6) 1.959(2) ?
Co(2) N(6) 1.959(2) ?
Co(2) N(7) 1.945(2) ?
Co(2) N(7) 1.945(2) ?
Co(2) N(7) 1.945(2) ?
Cl(1) O(1) 1.432(2) ?
Cl(1) O(2) 1.408(2) ?
Cl(1) O(3) 1.419(3) ?
Cl(1) O(4) 1.409(2) ?
N(1) C(1) 1.433(3) ?
N(1) C(1) 1.433(3) ?
N(1) C(1) 1.433(3) ?
N(2) C(2) 1.471(3) ?
N(2) C(3) 1.273(3) ?
N(3) C(4) 1.382(3) ?
N(3) C(6) 1.329(3) ?
N(4) C(5) 1.349(4) ?
N(4) C(6) 1.344(4) ?
N(4) H(1) 0.75(3) no
N(5) C(8) 1.431(3) ?
N(5) C(8) 1.431(3) ?
N(5) C(8) 1.431(3) ?
N(6) C(9) 1.472(3) ?
N(6) C(10) 1.288(3) ?
N(7) C(11) 1.390(3) ?
N(7) C(13) 1.341(3) ?
N(8) C(12) 1.357(4) ?
N(8) C(13) 1.352(4) ?
C(1) C(2) 1.529(4) ?
C(1) H(2) 0.93(3) no
C(1) H(3) 0.99(3) no
C(2) H(4) 0.92(2) no
C(2) H(5) 0.90(3) no
C(3) C(4) 1.427(4) ?
C(3) H(6) 0.92(3) no
C(4) C(5) 1.349(4) ?
C(5) H(7) 0.84(3) no
C(6) C(7) 1.479(5) ?
C(7) H(8) 0.84(4) no
C(7) H(9) 0.89(4) no
C(7) H(10) 0.87(4) no
C(8) C(9) 1.540(4) ?
C(8) H(11) 0.98(3) no
C(8) H(12) 1.03(3) no
C(9) H(13) 0.98(3) no
C(9) H(14) 0.99(3) no
C(10) C(11) 1.417(4) ?
C(10) H(15) 1.00(3) no
C(11) C(12) 1.370(4) ?
C(12) H(16) 0.87(3) no
C(13) C(14) 1.484(4) ?
C(14) H(17) 1.01(3) no
C(14) H(18) 0.95(3) no
C(14) H(19) 0.94(3) no

loop_
_geom_contact_atom_site_label_1
_geom_contact_atom_site_label_2
_geom_contact_distance
_geom_contact_site_symmetry_2
_geom_contact_publ_flag
N(4) N(8) 2.725(4) 11_455 no

loop_
_geom_hbond_atom_site_label_D
_geom_hbond_atom_site_label_H
_geom_hbond_atom_site_label_A
_geom_hbond_distance_DH
_geom_hbond_distance_HA
_geom_hbond_distance_DA
_geom_hbond_angle_DHA
_geom_hbond_site_symmetry_A
N(4) H(1) N(8) 0.75(3) 1.98(3) 2.725(4) 174(4) 11_455
